data_7029562
loop_
_publ_author_name
'Beattie, J. W.'
'White, D. S.'
'Bheemaraju, A.'
'Martin, P. D.'
'Groysman, S.'

_publ_section_title
;
 Recyclable chemosensor for oxalate based on bimetallic complexes of a
 dinucleating bis(iminopyridine) ligand.
;
_journal_issue 21
_journal_name_full 'Dalton transactions (Cambridge, England : 2003)'
_journal_page_first 7979
_journal_page_last 7986
_journal_paper_doi 10.1039/c4dt00577e
_journal_volume 43
_journal_year 2014
_chemical_formula_sum 'C37 H57 Br3 Ca N2 Ni O3'
_chemical_formula_weight 916.36
_chemical_name_systematic
;
 ?
;
_space_group_crystal_system triclinic
_space_group_IT_number 2
_space_group_name_Hall '-P 1'
_space_group_name_H-M_alt 'P -1'
_symmetry_space_group_name_Hall '-P 1'
_symmetry_space_group_name_H-M 'P -1'
_atom_sites_solution_hydrogens geom
_audit_creation_method SHELXL-2013
_cell_angle_alpha 97.730(3)
_cell_angle_beta 93.580(3)
_cell_angle_gamma 110.826(2)
_cell_formula_units_Z 2
_cell_length_a 8.8371(5)
_cell_length_b 10.2867(5)
_cell_length_c 23.5169(12)
_cell_measurement_temperature 100(2)
_cell_volume 1965.88(18)
_computing_structure_refinement 'SHELXL-2013 (Sheldrick, 2013)'
_diffrn_ambient_temperature 100(2)
_diffrn_measured_fraction_theta_full 0.876
_diffrn_measured_fraction_theta_max 0.953
_diffrn_radiation_type MoK\a
_diffrn_radiation_wavelength 0.71073
_diffrn_reflns_av_R_equivalents 0.0525
_diffrn_reflns_av_unetI/netI 0.0540
_diffrn_reflns_Laue_measured_fraction_full 0.876
_diffrn_reflns_Laue_measured_fraction_max 0.953
_diffrn_reflns_limit_h_max 10
_diffrn_reflns_limit_h_min -10
_diffrn_reflns_limit_k_max 11
_diffrn_reflns_limit_k_min -11
_diffrn_reflns_limit_l_max 27
_diffrn_reflns_limit_l_min -26
_diffrn_reflns_number 37750
_diffrn_reflns_point_group_measured_fraction_full 0.876
_diffrn_reflns_point_group_measured_fraction_max 0.953
_diffrn_reflns_theta_full 25.242
_diffrn_reflns_theta_max 24.500
_diffrn_reflns_theta_min 1.760
_exptl_absorpt_coefficient_mu 3.709
_exptl_crystal_density_diffrn 1.548
_exptl_crystal_F_000 940
_exptl_crystal_size_max 0.500
_exptl_crystal_size_mid 0.150
_exptl_crystal_size_min 0.150
_refine_diff_density_max 1.539
_refine_diff_density_min -0.740
_refine_diff_density_rms 0.108
_refine_ls_extinction_method none
_refine_ls_goodness_of_fit_ref 1.017
_refine_ls_hydrogen_treatment constr
_refine_ls_matrix_type full
_refine_ls_number_parameters 404
_refine_ls_number_reflns 6230
_refine_ls_number_restraints 0
_refine_ls_restrained_S_all 1.017
_refine_ls_R_factor_all 0.0775
_refine_ls_R_factor_gt 0.0494
_refine_ls_shift/su_max 0.000
_refine_ls_shift/su_mean 0.000
_refine_ls_structure_factor_coef Fsqd
_refine_ls_weighting_details
;
 w=1/[\s^2^(Fo^2^)+(0.0485P)^2^+8.9668P]
 where P=(Fo^2^+2Fc^2^)/3
;
_refine_ls_weighting_scheme calc
_refine_ls_wR_factor_gt 0.1105
_refine_ls_wR_factor_ref 0.1221
_reflns_Friedel_coverage 0.000
_reflns_number_gt 4613
_reflns_number_total 6230
_reflns_threshold_expression 'I > 2\s(I)'
_cod_data_source_file c4dt00577e2.cif
_cod_data_source_block sg135_0m
_cod_depositor_comments 'Adding full bibliography for 7029558--7029562.cif.'
_cod_database_code 7029562
_shelx_space_group_comment
;
The symmetry employed for this shelxl refinement is uniquely defined
by the following loop, which should always be used as a source of
symmetry information in preference to the above space-group names.
They are only intended as comments.
;
_shelx_estimated_absorpt_t_min 0.524
_shelx_estimated_absorpt_t_max 0.606
_shelxl_version_number 2013-2

loop_
_space_group_symop_operation_xyz
'x, y, z'
'-x, -y, -z'

loop_
_atom_site_label
_atom_site_type_symbol
_atom_site_fract_x
_atom_site_fract_y
_atom_site_fract_z
_atom_site_U_iso_or_equiv
_atom_site_adp_type
_atom_site_occupancy
_atom_site_site_symmetry_order
_atom_site_calc_flag
_atom_site_refinement_flags_posn
_atom_site_refinement_flags_adp
_atom_site_refinement_flags_occupancy
Ni1 Ni 0.55777(9) 0.77393(7) 0.29936(3) 0.0229(2) Uani 1 1 d . . .
Br2 Br 0.55130(9) 0.54185(6) 0.28086(3) 0.0397(2) Uani 1 1 d . . .
Br3 Br 0.33329(8) 0.84011(7) 0.29035(3) 0.0397(2) Uani 1 1 d . . .
Br4 Br 1.06830(7) 0.24819(6) 0.48771(3) 0.02804(18) Uani 1 1 d . . .
O2 O 1.0680(5) 0.5363(4) 0.40480(19) 0.0355(11) Uani 1 1 d . . .
Ca1 Ca 1.0000 0.5000 0.5000 0.0226(4) Uani 1 2 d S . P
O1 O 0.7379(5) 0.3686(4) 0.44851(18) 0.0274(10) Uani 1 1 d . . .
C12 C 0.5091(13) 0.7951(11) -0.0282(4) 0.087(3) Uani 1 1 d . . .
H12A H 0.4503 0.7455 -0.0663 0.130 Uiso 1 1 calc R U .
H12B H 0.6234 0.8040 -0.0274 0.130 Uiso 1 1 calc R U .
H12C H 0.5034 0.8892 -0.0210 0.130 Uiso 1 1 calc R U .
C11 C 0.4347(9) 0.7153(8) 0.0163(3) 0.051(2) Uani 1 1 d . . .
H11 H 0.4460 0.6222 0.0053 0.061 Uiso 1 1 calc R U .
C5 C 0.5351(8) 0.7731(7) 0.0755(3) 0.0372(17) Uani 1 1 d . . .
C6 C 0.5190(8) 0.8860(6) 0.1113(3) 0.0334(16) Uani 1 1 d . . .
H6 H 0.4416 0.9245 0.0993 0.040 Uiso 1 1 calc R U .
C7 C 0.6159(7) 0.9431(6) 0.1646(3) 0.0251(14) Uani 1 1 d . . .
C2 C 0.7248(7) 0.8824(6) 0.1817(3) 0.0241(14) Uani 1 1 d . . .
C1 C 0.8358(7) 0.9443(6) 0.2374(2) 0.0217(13) Uani 1 1 d . . .
N2 N 0.7794(6) 0.9067(4) 0.2867(2) 0.0202(11) Uani 1 1 d . . .
N1 N 0.6563(6) 0.8294(5) 0.3810(2) 0.0218(11) Uani 1 1 d . . .
C21 C 0.5755(7) 0.7796(6) 0.4314(2) 0.0241(14) Uani 1 1 d . . .
H21A H 0.6480 0.7489 0.4556 0.029 Uiso 1 1 calc R U .
H21B H 0.4738 0.6971 0.4177 0.029 Uiso 1 1 calc R U .
C22 C 0.5354(7) 0.8929(5) 0.4676(2) 0.0170(12) Uani 1 1 d . . .
C24 C 0.3852(7) 0.9053(5) 0.4563(2) 0.0207(13) Uani 1 1 d . . .
H24 H 0.3060 0.8407 0.4266 0.025 Uiso 1 1 calc R U .
C23 C 0.6476(7) 0.9874(6) 0.5113(2) 0.0226(13) Uani 1 1 d . . .
H23 H 0.7499 0.9786 0.5194 0.027 Uiso 1 1 calc R U .
C3 C 0.7409(8) 0.7691(6) 0.1462(3) 0.0307(15) Uani 1 1 d . . .
C4 C 0.6442(9) 0.7164(6) 0.0940(3) 0.0359(17) Uani 1 1 d . . .
H4 H 0.6534 0.6381 0.0701 0.043 Uiso 1 1 calc R U .
C26 C 0.6095(8) 1.0757(6) 0.2008(3) 0.0314(15) Uani 1 1 d . . .
H26 H 0.6321 1.0705 0.2425 0.038 Uiso 1 1 calc R U .
C10 C 0.7442(8) 1.2064(6) 0.1870(3) 0.0380(17) Uani 1 1 d . . .
H10A H 0.8503 1.1978 0.1945 0.057 Uiso 1 1 calc R U .
H10B H 0.7434 1.2911 0.2115 0.057 Uiso 1 1 calc R U .
H10C H 0.7249 1.2136 0.1463 0.057 Uiso 1 1 calc R U .
C9 C 0.4452(8) 1.0927(7) 0.1923(3) 0.0392(17) Uani 1 1 d . . .
H9A H 0.4255 1.1081 0.1527 0.059 Uiso 1 1 calc R U .
H9B H 0.4463 1.1738 0.2197 0.059 Uiso 1 1 calc R U .
H9C H 0.3584 1.0071 0.1990 0.059 Uiso 1 1 calc R U .
C20 C 0.8046(7) 0.9094(6) 0.3882(3) 0.0231(13) Uani 1 1 d . . .
H20 H 0.8653 0.9377 0.4255 0.028 Uiso 1 1 calc R U .
C19 C 0.8805(7) 0.9574(6) 0.3372(3) 0.0221(13) Uani 1 1 d . . .
C18 C 1.0395(7) 1.0453(6) 0.3399(3) 0.0281(14) Uani 1 1 d . . .
H18 H 1.1073 1.0794 0.3758 0.034 Uiso 1 1 calc R U .
C17 C 1.0999(7) 1.0836(6) 0.2893(3) 0.0275(14) Uani 1 1 d . . .
H17 H 1.2108 1.1423 0.2897 0.033 Uiso 1 1 calc R U .
C16 C 0.9965(7) 1.0351(6) 0.2381(3) 0.0259(14) Uani 1 1 d . . .
H16 H 1.0351 1.0638 0.2033 0.031 Uiso 1 1 calc R U .
C13 C 0.8683(8) 0.7081(6) 0.1625(3) 0.0343(16) Uani 1 1 d . . .
H13 H 0.9050 0.7405 0.2049 0.041 Uiso 1 1 calc R U .
C14 C 0.8012(10) 0.5458(7) 0.1512(3) 0.0449(19) Uani 1 1 d . . .
H14A H 0.7794 0.5115 0.1095 0.067 Uiso 1 1 calc R U .
H14B H 0.6999 0.5103 0.1688 0.067 Uiso 1 1 calc R U .
H14C H 0.8817 0.5122 0.1682 0.067 Uiso 1 1 calc R U .
C15 C 1.0165(9) 0.7634(7) 0.1304(3) 0.0469(19) Uani 1 1 d . . .
H15A H 0.9823 0.7393 0.0887 0.070 Uiso 1 1 calc R U .
H15B H 1.0952 0.7204 0.1404 0.070 Uiso 1 1 calc R U .
H15C H 1.0674 0.8662 0.1415 0.070 Uiso 1 1 calc R U .
C33 C 0.4743(7) 0.3024(6) 0.3982(3) 0.0305(15) Uani 1 1 d . . .
H33A H 0.4174 0.3484 0.3749 0.037 Uiso 1 1 calc R U .
H33B H 0.3927 0.2285 0.4149 0.037 Uiso 1 1 calc R U .
C31 C 0.7029(7) 0.2379(6) 0.4068(3) 0.0253(14) Uani 1 1 d . . .
H31A H 0.6600 0.1537 0.4256 0.030 Uiso 1 1 calc R U .
H31B H 0.8023 0.2375 0.3896 0.030 Uiso 1 1 calc R U .
C32 C 0.5769(9) 0.2407(7) 0.3617(3) 0.0399(17) Uani 1 1 d . . .
H32A H 0.5112 0.1447 0.3408 0.048 Uiso 1 1 calc R U .
H32B H 0.6274 0.3017 0.3335 0.048 Uiso 1 1 calc R U .
C34 C 0.5975(8) 0.4085(7) 0.4446(3) 0.0363(16) Uani 1 1 d . . .
H34A H 0.6282 0.5044 0.4347 0.044 Uiso 1 1 calc R U .
H34B H 0.5519 0.4084 0.4820 0.044 Uiso 1 1 calc R U .
C28 C 1.0435(9) 0.4174(8) 0.3115(3) 0.0466(19) Uani 1 1 d . . .
H28A H 1.1084 0.4087 0.2794 0.056 Uiso 1 1 calc R U .
H28B H 0.9570 0.3245 0.3116 0.056 Uiso 1 1 calc R U .
C27 C 1.1495(9) 0.4685(8) 0.3679(3) 0.0459(19) Uani 1 1 d . . .
H27A H 1.1628 0.3886 0.3840 0.055 Uiso 1 1 calc R U .
H27B H 1.2586 0.5358 0.3631 0.055 Uiso 1 1 calc R U .
C29 C 0.9726(10) 0.5248(8) 0.3057(3) 0.051(2) Uani 1 1 d . . .
H29A H 0.8588 0.4802 0.2869 0.061 Uiso 1 1 calc R U .
H29B H 1.0367 0.5930 0.2822 0.061 Uiso 1 1 calc R U .
C30 C 0.9779(8) 0.5995(7) 0.3676(3) 0.0360(16) Uani 1 1 d . . .
H30A H 1.0364 0.7026 0.3713 0.043 Uiso 1 1 calc R U .
H30B H 0.8664 0.5811 0.3782 0.043 Uiso 1 1 calc R U .
O3 O 0.1435(9) 0.2089(7) 0.1258(3) 0.091(2) Uiso 1 1 d . . .
C37 C 0.0618(15) 0.2277(13) 0.0747(5) 0.104(4) Uiso 1 1 d . . .
H37A H 0.1370 0.2643 0.0462 0.125 Uiso 1 1 calc R U .
H37B H -0.0030 0.2875 0.0833 0.125 Uiso 1 1 calc R U .
C35 C 0.2633(12) 0.6790(18) 0.0158(4) 0.159(8) Uani 1 1 d . . .
H35A H 0.2420 0.7467 0.0446 0.238 Uiso 1 1 calc R U .
H35B H 0.2143 0.5839 0.0251 0.238 Uiso 1 1 calc R U .
H35C H 0.2158 0.6814 -0.0226 0.238 Uiso 1 1 calc R U .
C38 C 0.2564(17) 0.3451(14) 0.1477(6) 0.123(4) Uiso 1 1 d . . .
H38A H 0.2979 0.3436 0.1876 0.147 Uiso 1 1 calc R U .
H38B H 0.3497 0.3612 0.1248 0.147 Uiso 1 1 calc R U .
C39 C 0.215(2) 0.4609(17) 0.1499(7) 0.164(6) Uiso 1 1 d . . .
H39A H 0.1616 0.4606 0.1120 0.245 Uiso 1 1 calc R U .
H39B H 0.3130 0.5464 0.1603 0.245 Uiso 1 1 calc R U .
H39C H 0.1396 0.4591 0.1790 0.245 Uiso 1 1 calc R U .
C41 C -0.042(3) 0.074(2) 0.0571(10) 0.237(10) Uiso 1 1 d . . .
H41A H 0.0272 0.0202 0.0477 0.355 Uiso 1 1 calc R U .
H41B H -0.1193 0.0620 0.0232 0.355 Uiso 1 1 calc R U .
H41C H -0.1029 0.0399 0.0890 0.355 Uiso 1 1 calc R U .

loop_
_atom_site_aniso_label
_atom_site_aniso_U_11
_atom_site_aniso_U_22
_atom_site_aniso_U_33
_atom_site_aniso_U_23
_atom_site_aniso_U_13
_atom_site_aniso_U_12
Ni1 0.0272(4) 0.0188(4) 0.0204(4) 0.0002(3) -0.0037(4) 0.0080(3)
Br2 0.0601(5) 0.0231(3) 0.0364(4) -0.0001(3) 0.0009(4) 0.0186(3)
Br3 0.0399(4) 0.0478(4) 0.0422(5) 0.0179(3) 0.0058(3) 0.0253(3)
Br4 0.0317(4) 0.0206(3) 0.0310(4) -0.0038(3) -0.0050(3) 0.0129(3)
O2 0.038(3) 0.025(2) 0.038(3) -0.002(2) 0.009(2) 0.008(2)
Ca1 0.0258(9) 0.0157(8) 0.0218(10) -0.0010(7) -0.0024(8) 0.0047(7)
O1 0.028(2) 0.019(2) 0.034(3) 0.0017(18) -0.004(2) 0.0096(18)
C12 0.108(8) 0.113(8) 0.023(5) 0.007(5) -0.010(5) 0.025(7)
C11 0.057(5) 0.047(4) 0.031(4) 0.002(3) -0.012(4) 0.002(4)
C5 0.045(4) 0.031(4) 0.017(4) 0.002(3) -0.006(3) -0.006(3)
C6 0.036(4) 0.032(4) 0.028(4) 0.012(3) -0.007(3) 0.006(3)
C7 0.027(3) 0.022(3) 0.021(4) 0.004(3) 0.001(3) 0.003(3)
C2 0.031(3) 0.019(3) 0.019(3) 0.004(3) 0.001(3) 0.004(3)
C1 0.033(4) 0.018(3) 0.017(3) -0.001(2) 0.001(3) 0.014(3)
N2 0.028(3) 0.016(2) 0.017(3) -0.002(2) -0.005(2) 0.012(2)
N1 0.030(3) 0.015(2) 0.024(3) -0.001(2) 0.002(2) 0.014(2)
C21 0.032(4) 0.019(3) 0.020(3) 0.001(3) -0.001(3) 0.010(3)
C22 0.026(3) 0.013(3) 0.013(3) 0.003(2) 0.000(3) 0.009(2)
C24 0.024(3) 0.016(3) 0.016(3) -0.001(2) 0.000(3) 0.001(2)
C23 0.024(3) 0.025(3) 0.019(3) 0.002(3) -0.001(3) 0.010(3)
C3 0.040(4) 0.022(3) 0.023(4) 0.001(3) 0.001(3) 0.006(3)
C4 0.056(5) 0.020(3) 0.022(4) -0.001(3) -0.006(4) 0.005(3)
C26 0.040(4) 0.033(4) 0.024(4) 0.007(3) -0.004(3) 0.017(3)
C10 0.044(4) 0.027(4) 0.041(4) 0.001(3) -0.008(4) 0.014(3)
C9 0.043(4) 0.047(4) 0.037(4) 0.017(3) 0.000(4) 0.026(4)
C20 0.031(4) 0.022(3) 0.017(3) -0.005(3) -0.006(3) 0.016(3)
C19 0.026(3) 0.023(3) 0.019(3) -0.004(3) -0.004(3) 0.015(3)
C18 0.028(4) 0.032(3) 0.024(4) -0.002(3) -0.007(3) 0.014(3)
C17 0.020(3) 0.029(3) 0.029(4) -0.001(3) -0.001(3) 0.007(3)
C16 0.034(4) 0.021(3) 0.021(4) -0.002(3) 0.001(3) 0.011(3)
C13 0.053(4) 0.034(4) 0.019(4) -0.003(3) -0.001(3) 0.024(3)
C14 0.072(5) 0.033(4) 0.035(4) -0.001(3) 0.007(4) 0.027(4)
C15 0.050(5) 0.040(4) 0.054(5) -0.002(4) 0.001(4) 0.024(4)
C33 0.023(3) 0.027(3) 0.040(4) 0.011(3) -0.003(3) 0.007(3)
C31 0.029(3) 0.019(3) 0.023(4) -0.004(3) -0.005(3) 0.007(3)
C32 0.051(4) 0.026(3) 0.036(4) 0.001(3) -0.016(4) 0.012(3)
C34 0.029(4) 0.031(4) 0.049(5) 0.000(3) -0.001(3) 0.015(3)
C28 0.050(5) 0.068(5) 0.024(4) 0.001(4) 0.001(4) 0.027(4)
C27 0.038(4) 0.050(4) 0.048(5) 0.003(4) 0.004(4) 0.016(4)
C29 0.056(5) 0.044(4) 0.046(5) 0.005(4) -0.001(4) 0.014(4)
C30 0.041(4) 0.035(4) 0.018(4) 0.004(3) -0.006(3) -0.001(3)
C35 0.048(6) 0.34(2) 0.038(6) -0.061(9) -0.014(5) 0.040(9)

loop_
_atom_type_symbol
_atom_type_description
_atom_type_scat_dispersion_real
_atom_type_scat_dispersion_imag
_atom_type_scat_source
C C 0.0033 0.0016 'International Tables Vol C Tables 4.2.6.8 and 6.1.1.4'
H H 0.0000 0.0000 'International Tables Vol C Tables 4.2.6.8 and 6.1.1.4'
Ca Ca 0.2262 0.3064 'International Tables Vol C Tables 4.2.6.8 and 6.1.1.4'
Ni Ni 0.3393 1.1124 'International Tables Vol C Tables 4.2.6.8 and 6.1.1.4'
Br Br -0.2901 2.4595 'International Tables Vol C Tables 4.2.6.8 and 6.1.1.4'
O O 0.0106 0.0060 'International Tables Vol C Tables 4.2.6.8 and 6.1.1.4'
N N 0.0061 0.0033 'International Tables Vol C Tables 4.2.6.8 and 6.1.1.4'

loop_
_geom_angle_atom_site_label_1
_geom_angle_atom_site_label_2
_geom_angle_atom_site_label_3
_geom_angle
_geom_angle_site_symmetry_1
_geom_angle_site_symmetry_3
N1 Ni1 N2 82.19(19) . .
N1 Ni1 Br3 108.59(13) . .
N2 Ni1 Br3 120.07(12) . .
N1 Ni1 Br2 100.12(12) . .
N2 Ni1 Br2 108.67(12) . .
Br3 Ni1 Br2 125.59(4) . .
C27 O2 C30 107.4(5) . .
C27 O2 Ca1 128.7(4) . .
C30 O2 Ca1 121.0(3) . .
O1 Ca1 O1 180.0 2_766 .
O1 Ca1 O2 97.94(14) 2_766 .
O1 Ca1 O2 82.06(14) . .
O1 Ca1 O2 82.06(14) 2_766 2_766
O1 Ca1 O2 97.94(14) . 2_766
O2 Ca1 O2 180.0 . 2_766
O1 Ca1 Br4 88.81(9) 2_766 2_766
O1 Ca1 Br4 91.19(9) . 2_766
O2 Ca1 Br4 88.70(10) . 2_766
O2 Ca1 Br4 91.30(10) 2_766 2_766
O1 Ca1 Br4 91.19(9) 2_766 .
O1 Ca1 Br4 88.81(9) . .
O2 Ca1 Br4 91.30(10) . .
O2 Ca1 Br4 88.70(10) 2_766 .
Br4 Ca1 Br4 180.0 2_766 .
C34 O1 C31 108.3(4) . .
C34 O1 Ca1 128.2(3) . .
C31 O1 Ca1 122.9(3) . .
C11 C12 H12A 109.5 . .
C11 C12 H12B 109.5 . .
H12A C12 H12B 109.5 . .
C11 C12 H12C 109.5 . .
H12A C12 H12C 109.5 . .
H12B C12 H12C 109.5 . .
C35 C11 C12 115.9(9) . .
C35 C11 C5 115.8(7) . .
C12 C11 C5 112.5(6) . .
C35 C11 H11 103.5 . .
C12 C11 H11 103.5 . .
C5 C11 H11 103.5 . .
C4 C5 C6 118.9(6) . .
C4 C5 C11 120.6(6) . .
C6 C5 C11 120.5(7) . .
C5 C6 C7 120.6(6) . .
C5 C6 H6 119.7 . .
C7 C6 H6 119.7 . .
C2 C7 C6 118.5(6) . .
C2 C7 C26 121.0(5) . .
C6 C7 C26 120.3(5) . .
C7 C2 C3 121.0(6) . .
C7 C2 C1 120.2(5) . .
C3 C2 C1 118.7(5) . .
N2 C1 C16 120.1(5) . .
N2 C1 C2 118.8(5) . .
C16 C1 C2 121.0(5) . .
C1 N2 C19 119.5(5) . .
C1 N2 Ni1 129.5(4) . .
C19 N2 Ni1 111.0(4) . .
C20 N1 C21 119.5(5) . .
C20 N1 Ni1 114.2(4) . .
C21 N1 Ni1 126.2(4) . .
N1 C21 C22 111.9(4) . .
N1 C21 H21A 109.2 . .
C22 C21 H21A 109.2 . .
N1 C21 H21B 109.2 . .
C22 C21 H21B 109.2 . .
H21A C21 H21B 107.9 . .
C23 C22 C24 119.1(5) . .
C23 C22 C21 120.8(5) . .
C24 C22 C21 120.1(5) . .
C23 C24 C22 119.4(5) 2_676 .
C23 C24 H24 120.3 2_676 .
C22 C24 H24 120.3 . .
C22 C23 C24 121.6(5) . 2_676
C22 C23 H23 119.2 . .
C24 C23 H23 119.2 2_676 .
C4 C3 C2 118.7(6) . .
C4 C3 C13 119.6(6) . .
C2 C3 C13 121.6(6) . .
C5 C4 C3 122.2(6) . .
C5 C4 H4 118.9 . .
C3 C4 H4 118.9 . .
C9 C26 C7 114.0(5) . .
C9 C26 C10 109.4(5) . .
C7 C26 C10 109.4(5) . .
C9 C26 H26 107.9 . .
C7 C26 H26 107.9 . .
C10 C26 H26 107.9 . .
C26 C10 H10A 109.5 . .
C26 C10 H10B 109.5 . .
H10A C10 H10B 109.5 . .
C26 C10 H10C 109.5 . .
H10A C10 H10C 109.5 . .
H10B C10 H10C 109.5 . .
C26 C9 H9A 109.5 . .
C26 C9 H9B 109.5 . .
H9A C9 H9B 109.5 . .
C26 C9 H9C 109.5 . .
H9A C9 H9C 109.5 . .
H9B C9 H9C 109.5 . .
N1 C20 C19 117.9(6) . .
N1 C20 H20 121.0 . .
C19 C20 H20 121.0 . .
N2 C19 C18 122.5(5) . .
N2 C19 C20 114.5(5) . .
C18 C19 C20 123.0(6) . .
C19 C18 C17 118.6(6) . .
C19 C18 H18 120.7 . .
C17 C18 H18 120.7 . .
C16 C17 C18 119.0(6) . .
C16 C17 H17 120.5 . .
C18 C17 H17 120.5 . .
C17 C16 C1 120.2(6) . .
C17 C16 H16 119.9 . .
C1 C16 H16 119.9 . .
C3 C13 C15 110.7(5) . .
C3 C13 C14 112.9(6) . .
C15 C13 C14 109.5(5) . .
C3 C13 H13 107.9 . .
C15 C13 H13 107.9 . .
C14 C13 H13 107.9 . .
C13 C14 H14A 109.5 . .
C13 C14 H14B 109.5 . .
H14A C14 H14B 109.5 . .
C13 C14 H14C 109.5 . .
H14A C14 H14C 109.5 . .
H14B C14 H14C 109.5 . .
C13 C15 H15A 109.5 . .
C13 C15 H15B 109.5 . .
H15A C15 H15B 109.5 . .
C13 C15 H15C 109.5 . .
H15A C15 H15C 109.5 . .
H15B C15 H15C 109.5 . .
C34 C33 C32 103.5(5) . .
C34 C33 H33A 111.1 . .
C32 C33 H33A 111.1 . .
C34 C33 H33B 111.1 . .
C32 C33 H33B 111.1 . .
H33A C33 H33B 109.0 . .
O1 C31 C32 104.1(5) . .
O1 C31 H31A 110.9 . .
C32 C31 H31A 110.9 . .
O1 C31 H31B 110.9 . .
C32 C31 H31B 110.9 . .
H31A C31 H31B 109.0 . .
C31 C32 C33 101.8(5) . .
C31 C32 H32A 111.4 . .
C33 C32 H32A 111.4 . .
C31 C32 H32B 111.4 . .
C33 C32 H32B 111.4 . .
H32A C32 H32B 109.3 . .
O1 C34 C33 107.1(5) . .
O1 C34 H34A 110.3 . .
C33 C34 H34A 110.3 . .
O1 C34 H34B 110.3 . .
C33 C34 H34B 110.3 . .
H34A C34 H34B 108.6 . .
C29 C28 C27 105.0(6) . .
C29 C28 H28A 110.7 . .
C27 C28 H28A 110.7 . .
C29 C28 H28B 110.7 . .
C27 C28 H28B 110.7 . .
H28A C28 H28B 108.8 . .
O2 C27 C28 105.5(6) . .
O2 C27 H27A 110.6 . .
C28 C27 H27A 110.6 . .
O2 C27 H27B 110.6 . .
C28 C27 H27B 110.6 . .
H27A C27 H27B 108.8 . .
C28 C29 C30 106.2(6) . .
C28 C29 H29A 110.5 . .
C30 C29 H29A 110.5 . .
C28 C29 H29B 110.5 . .
C30 C29 H29B 110.5 . .
H29A C29 H29B 108.7 . .
O2 C30 C29 104.1(5) . .
O2 C30 H30A 110.9 . .
C29 C30 H30A 110.9 . .
O2 C30 H30B 110.9 . .
C29 C30 H30B 110.9 . .
H30A C30 H30B 108.9 . .
C38 O3 C37 103.4(9) . .
O3 C37 C41 94.9(12) . .
O3 C37 H37A 112.8 . .
C41 C37 H37A 112.8 . .
O3 C37 H37B 112.8 . .
C41 C37 H37B 112.8 . .
H37A C37 H37B 110.2 . .
C11 C35 H35A 109.5 . .
C11 C35 H35B 109.5 . .
H35A C35 H35B 109.5 . .
C11 C35 H35C 109.5 . .
H35A C35 H35C 109.5 . .
H35B C35 H35C 109.5 . .
C39 C38 O3 121.7(13) . .
C39 C38 H38A 106.9 . .
O3 C38 H38A 106.9 . .
C39 C38 H38B 106.9 . .
O3 C38 H38B 106.9 . .
H38A C38 H38B 106.7 . .
C38 C39 H39A 109.5 . .
C38 C39 H39B 109.5 . .
H39A C39 H39B 109.5 . .
C38 C39 H39C 109.5 . .
H39A C39 H39C 109.5 . .
H39B C39 H39C 109.5 . .
C37 C41 H41A 109.5 . .
C37 C41 H41B 109.5 . .
H41A C41 H41B 109.5 . .
C37 C41 H41C 109.5 . .
H41A C41 H41C 109.5 . .
H41B C41 H41C 109.5 . .

loop_
_geom_bond_atom_site_label_1
_geom_bond_atom_site_label_2
_geom_bond_distance
_geom_bond_site_symmetry_2
Ni1 N1 1.979(5) .
Ni1 N2 2.018(5) .
Ni1 Br3 2.3218(10) .
Ni1 Br2 2.3479(9) .
Br4 Ca1 2.8442(6) .
O2 C27 1.426(8) .
O2 C30 1.502(8) .
O2 Ca1 2.397(4) .
Ca1 O1 2.375(4) 2_766
Ca1 O1 2.375(4) .
Ca1 O2 2.397(4) 2_766
Ca1 Br4 2.8442(6) 2_766
O1 C34 1.440(7) .
O1 C31 1.475(7) .
C12 C11 1.462(11) .
C12 H12A 0.9800 .
C12 H12B 0.9800 .
C12 H12C 0.9800 .
C11 C35 1.424(12) .
C11 C5 1.524(10) .
C11 H11 1.0000 .
C5 C4 1.369(10) .
C5 C6 1.396(9) .
C6 C7 1.400(9) .
C6 H6 0.9500 .
C7 C2 1.388(8) .
C7 C26 1.530(8) .
C2 C3 1.395(8) .
C2 C1 1.502(8) .
C1 N2 1.339(7) .
C1 C16 1.393(8) .
N2 C19 1.361(7) .
N1 C20 1.261(7) .
N1 C21 1.478(7) .
C21 C22 1.507(8) .
C21 H21A 0.9900 .
C21 H21B 0.9900 .
C22 C23 1.380(8) .
C22 C24 1.391(8) .
C24 C23 1.383(8) 2_676
C24 H24 0.9500 .
C23 C24 1.383(8) 2_676
C23 H23 0.9500 .
C3 C4 1.375(9) .
C3 C13 1.523(9) .
C4 H4 0.9500 .
C26 C9 1.527(9) .
C26 C10 1.535(9) .
C26 H26 1.0000 .
C10 H10A 0.9800 .
C10 H10B 0.9800 .
C10 H10C 0.9800 .
C9 H9A 0.9800 .
C9 H9B 0.9800 .
C9 H9C 0.9800 .
C20 C19 1.470(8) .
C20 H20 0.9500 .
C19 C18 1.366(8) .
C18 C17 1.383(9) .
C18 H18 0.9500 .
C17 C16 1.381(9) .
C17 H17 0.9500 .
C16 H16 0.9500 .
C13 C15 1.523(10) .
C13 C14 1.539(9) .
C13 H13 1.0000 .
C14 H14A 0.9800 .
C14 H14B 0.9800 .
C14 H14C 0.9800 .
C15 H15A 0.9800 .
C15 H15B 0.9800 .
C15 H15C 0.9800 .
C33 C34 1.502(9) .
C33 C32 1.523(9) .
C33 H33A 0.9900 .
C33 H33B 0.9900 .
C31 C32 1.500(9) .
C31 H31A 0.9900 .
C31 H31B 0.9900 .
C32 H32A 0.9900 .
C32 H32B 0.9900 .
C34 H34A 0.9900 .
C34 H34B 0.9900 .
C28 C29 1.467(10) .
C28 C27 1.488(10) .
C28 H28A 0.9900 .
C28 H28B 0.9900 .
C27 H27A 0.9900 .
C27 H27B 0.9900 .
C29 C30 1.541(10) .
C29 H29A 0.9900 .
C29 H29B 0.9900 .
C30 H30A 0.9900 .
C30 H30B 0.9900 .
O3 C38 1.404(13) .
O3 C37 1.433(13) .
C37 C41 1.50(2) .
C37 H37A 0.9900 .
C37 H37B 0.9900 .
C35 H35A 0.9800 .
C35 H35B 0.9800 .
C35 H35C 0.9800 .
C38 C39 1.362(17) .
C38 H38A 0.9900 .
C38 H38B 0.9900 .
C39 H39A 0.9800 .
C39 H39B 0.9800 .
C39 H39C 0.9800 .
C41 H41A 0.9800 .
C41 H41B 0.9800 .
C41 H41C 0.9800 .

loop_
_geom_torsion_atom_site_label_1
_geom_torsion_atom_site_label_2
_geom_torsion_atom_site_label_3
_geom_torsion_atom_site_label_4
_geom_torsion
_geom_torsion_site_symmetry_4
C35 C11 C5 C4 128.4(11) .
C12 C11 C5 C4 -95.1(9) .
C35 C11 C5 C6 -52.5(12) .
C12 C11 C5 C6 84.0(9) .
C4 C5 C6 C7 1.7(9) .
C11 C5 C6 C7 -177.4(6) .
C5 C6 C7 C2 -1.8(9) .
C5 C6 C7 C26 174.0(5) .
C6 C7 C2 C3 1.5(8) .
C26 C7 C2 C3 -174.2(5) .
C6 C7 C2 C1 177.4(5) .
C26 C7 C2 C1 1.7(8) .
C7 C2 C1 N2 84.4(7) .
C3 C2 C1 N2 -99.7(6) .
C7 C2 C1 C16 -98.0(7) .
C3 C2 C1 C16 78.0(7) .
C16 C1 N2 C19 -0.3(7) .
C2 C1 N2 C19 177.4(5) .
C16 C1 N2 Ni1 -177.9(4) .
C2 C1 N2 Ni1 -0.2(7) .
C20 N1 C21 C22 76.3(6) .
Ni1 N1 C21 C22 -107.5(5) .
N1 C21 C22 C23 -87.8(6) .
N1 C21 C22 C24 90.8(6) .
C23 C22 C24 C23 0.6(9) 2_676
C21 C22 C24 C23 -178.0(5) 2_676
C24 C22 C23 C24 -0.6(9) 2_676
C21 C22 C23 C24 178.0(5) 2_676
C7 C2 C3 C4 -1.2(9) .
C1 C2 C3 C4 -177.2(5) .
C7 C2 C3 C13 175.6(5) .
C1 C2 C3 C13 -0.3(8) .
C6 C5 C4 C3 -1.4(10) .
C11 C5 C4 C3 177.6(6) .
C2 C3 C4 C5 1.2(9) .
C13 C3 C4 C5 -175.7(6) .
C2 C7 C26 C9 -154.9(5) .
C6 C7 C26 C9 29.4(8) .
C2 C7 C26 C10 82.2(7) .
C6 C7 C26 C10 -93.5(7) .
C21 N1 C20 C19 -179.6(4) .
Ni1 N1 C20 C19 3.8(6) .
C1 N2 C19 C18 -0.5(8) .
Ni1 N2 C19 C18 177.5(4) .
C1 N2 C19 C20 179.7(4) .
Ni1 N2 C19 C20 -2.3(5) .
N1 C20 C19 N2 -0.9(7) .
N1 C20 C19 C18 179.3(5) .
N2 C19 C18 C17 -0.2(8) .
C20 C19 C18 C17 179.5(5) .
C19 C18 C17 C16 1.8(8) .
C18 C17 C16 C1 -2.7(8) .
N2 C1 C16 C17 1.9(8) .
C2 C1 C16 C17 -175.7(5) .
C4 C3 C13 C15 76.8(7) .
C2 C3 C13 C15 -100.1(7) .
C4 C3 C13 C14 -46.4(8) .
C2 C3 C13 C14 136.8(6) .
C34 O1 C31 C32 25.1(6) .
Ca1 O1 C31 C32 -146.4(4) .
O1 C31 C32 C33 -37.6(6) .
C34 C33 C32 C31 36.4(6) .
C31 O1 C34 C33 -1.6(6) .
Ca1 O1 C34 C33 169.2(4) .
C32 C33 C34 O1 -22.0(7) .
C30 O2 C27 C28 -31.8(7) .
Ca1 O2 C27 C28 128.6(5) .
C29 C28 C27 O2 34.9(8) .
C27 C28 C29 C30 -23.9(8) .
C27 O2 C30 C29 16.5(6) .
Ca1 O2 C30 C29 -145.7(4) .
C28 C29 C30 O2 5.1(7) .
C38 O3 C37 C41 177.0(12) .
C37 O3 C38 C39 43.7(17) .
